data_4314134
loop_
_publ_author_name
'Hyungphil Chun'
'Eckhard Bill'
'Thomas Weyherm\"uller'
'Karl Wieghardt'

_publ_section_title
;
 S =3/2 <--> S =1/2 Spin Crossover Behavior in Five-Coordinate Halido- and
 Pseudohalido-bis(o-iminobenzosemiquinonato)iron(III) Complexes
;
_journal_name_full 'Inorganic Chemistry'
_journal_page_first 5612
_journal_page_last 5620
_journal_paper_doi 10.1021/ic0301526
_journal_volume 42
_journal_year 2003
_chemical_formula_sum 'C40 H50 Fe I N2 O2'
_chemical_formula_weight 773.57
_chemical_name_systematic
;
  ?
;
_space_group_IT_number 14
_symmetry_cell_setting monoclinic
_symmetry_space_group_name_Hall '-P 2ybc'
_symmetry_space_group_name_H-M 'P 1 21/c 1'
_atom_sites_solution_hydrogens geom
_atom_sites_solution_primary direct
_atom_sites_solution_secondary difmap
_audit_creation_method SHELXL-97
_cell_angle_alpha 90.00
_cell_angle_beta 112.87(1)
_cell_angle_gamma 90.00
_cell_formula_units_Z 4
_cell_length_a 13.5473(4)
_cell_length_b 26.4964(8)
_cell_length_c 11.7437(4)
_cell_measurement_temperature 220(2)
_cell_volume 3884.1(4)
_computing_cell_refinement 'DENZO, Nonius Collect Software'
_computing_data_collection 'DENZO, Nonius Collect Software'
_computing_data_reduction 'DENZO, Nonius Collect Software'
_computing_structure_refinement 'SHELXL-97 (Sheldrick, 1997)'
_computing_structure_solution 'SHELXS-97 (Sheldrick, 1990)'
_diffrn_ambient_temperature 220(2)
_diffrn_measured_fraction_theta_full 0.980
_diffrn_measured_fraction_theta_max 0.980
_diffrn_measurement_device_type 'Nonius Kappa-CCD'
_diffrn_measurement_method '1300 images at 0.8 deg. in \w and 16 sec.'
_diffrn_radiation_monochromator graphite
_diffrn_radiation_source 'rotating anode'
_diffrn_radiation_type MoK\a
_diffrn_radiation_wavelength 0.71073
_diffrn_reflns_av_R_equivalents 0.0463
_diffrn_reflns_av_sigmaI/netI 0.0249
_diffrn_reflns_limit_h_max 19
_diffrn_reflns_limit_h_min -19
_diffrn_reflns_limit_k_max 38
_diffrn_reflns_limit_k_min -38
_diffrn_reflns_limit_l_max 17
_diffrn_reflns_limit_l_min -16
_diffrn_reflns_number 100548
_diffrn_reflns_theta_full 30.98
_diffrn_reflns_theta_max 30.98
_diffrn_reflns_theta_min 2.98
_exptl_absorpt_coefficient_mu 1.217
_exptl_absorpt_correction_T_max 0.8481
_exptl_absorpt_correction_T_min 0.7116
_exptl_absorpt_correction_type 'Gaussian, face-indexed'
_exptl_crystal_colour Black
_exptl_crystal_density_diffrn 1.323
_exptl_crystal_density_method 'not measured'
_exptl_crystal_description 'Opaque Parallelepiped'
_exptl_crystal_F_000 1596
_exptl_crystal_size_max 0.30
_exptl_crystal_size_mid 0.20
_exptl_crystal_size_min 0.14
_refine_diff_density_max 0.886
_refine_diff_density_min -0.806
_refine_diff_density_rms 0.058
_refine_ls_extinction_method none
_refine_ls_goodness_of_fit_ref 1.030
_refine_ls_hydrogen_treatment mixed
_refine_ls_matrix_type full
_refine_ls_number_parameters 427
_refine_ls_number_reflns 12353
_refine_ls_number_restraints 0
_refine_ls_restrained_S_all 1.030
_refine_ls_R_factor_all 0.0420
_refine_ls_R_factor_gt 0.0299
_refine_ls_shift/su_max 0.002
_refine_ls_shift/su_mean 0.000
_refine_ls_structure_factor_coef Fsqd
_refine_ls_weighting_details 'w=1/[\s^2^(Fo^2^)+(0.0258P)^2^+2.0719P] where P=(Fo^2^+2Fc^2^)/3'
_refine_ls_weighting_scheme calc
_refine_ls_wR_factor_gt 0.0662
_refine_ls_wR_factor_ref 0.0711
_reflns_number_gt 10182
_reflns_number_total 12353
_reflns_threshold_expression >2sigma(I)
_cod_data_source_file ic0301526_6.cif
_cod_data_source_block 3@220K
_cod_depositor_comments
;
The following automatic conversions were performed:

'_symmetry_cell_setting' value 'Monoclinic' changed to 'monoclinic'
according to the built-in table from CIF Core dictionary named
'cif_core.dic' version 2.4.1 from 2010-06-29.

Automatic conversion script
Id: cif_fix_values 1646 2011-03-28 12:23:43Z adriana 

The following automatic conversions were performed:

'_refine_ls_weighting_scheme' value 'calc
w=1/[\s^2^(Fo^2^)+(0.0258P)^2^+2.0719P] where P=(Fo^2^+2Fc^2^)/3' was
changed to 'calc'. New tag '_refine_ls_weighting_details' was
created. The value of the new tag was set to
'w=1/[\s^2^(Fo^2^)+(0.0258P)^2^+2.0719P] where P=(Fo^2^+2Fc^2^)/3'.

Automatic conversion script
Id: cif_fix_values 3143 2015-03-26 13:38:13Z robertas 
;
_cod_original_cell_volume 3884.1(2)
_cod_database_code 4314134

loop_
_symmetry_equiv_pos_as_xyz
'x, y, z'
'-x, y+1/2, -z+1/2'
'-x, -y, -z'
'x, -y-1/2, z-1/2'

loop_
_atom_site_label
_atom_site_type_symbol
_atom_site_fract_x
_atom_site_fract_y
_atom_site_fract_z
_atom_site_U_iso_or_equiv
_atom_site_adp_type
_atom_site_occupancy
_atom_site_calc_flag
_atom_site_refinement_flags
_atom_site_disorder_assembly
_atom_site_disorder_group
I1 I 0.333190(10) 0.628857(4) 0.285569(11) 0.03846(4) Uani 1 d . . .
Fe1 Fe 0.432040(17) 0.605595(8) 0.143113(19) 0.02523(5) Uani 1 d . . .
O1 O 0.48263(8) 0.66770(4) 0.11035(10) 0.0283(2) Uani 1 d . . .
N1 N 0.57633(10) 0.59848(5) 0.25531(11) 0.0248(2) Uani 1 d . . .
O2 O 0.40733(8) 0.53534(4) 0.13082(10) 0.0270(2) Uani 1 d . . .
N2 N 0.31331(10) 0.60601(5) -0.01059(11) 0.0257(2) Uani 1 d . . .
C1 C 0.58208(12) 0.67820(5) 0.17960(13) 0.0249(3) Uani 1 d . . .
C2 C 0.63877(12) 0.63943(5) 0.26430(13) 0.0246(3) Uani 1 d . . .
C3 C 0.74562(12) 0.64687(6) 0.34928(14) 0.0281(3) Uani 1 d . . .
H3 H 0.7821 0.6213 0.4053 0.034 Uiso 1 calc R . .
C4 C 0.79483(12) 0.69190(6) 0.34855(15) 0.0296(3) Uani 1 d . . .
C5 C 0.73832(13) 0.72904(6) 0.25774(15) 0.0300(3) Uani 1 d . . .
H5 H 0.7751 0.7588 0.2554 0.036 Uiso 1 calc R . .
C6 C 0.63436(12) 0.72431(5) 0.17388(14) 0.0262(3) Uani 1 d . . .
C7 C 0.57501(13) 0.76550(6) 0.08084(14) 0.0279(3) Uani 1 d . . .
C8 C 0.64736(15) 0.81064(6) 0.08683(17) 0.0387(4) Uani 1 d . . .
H8A H 0.6066 0.8361 0.0281 0.058 Uiso 1 calc R . .
H8B H 0.7070 0.7997 0.0667 0.058 Uiso 1 calc R . .
H8C H 0.6744 0.8248 0.1695 0.058 Uiso 1 calc R . .
C9 C 0.53496(15) 0.74415(6) -0.05145(15) 0.0359(4) Uani 1 d . . .
H9A H 0.4968 0.7703 -0.1099 0.054 Uiso 1 calc R . .
H9B H 0.4873 0.7159 -0.0587 0.054 Uiso 1 calc R . .
H9C H 0.5956 0.7328 -0.0691 0.054 Uiso 1 calc R . .
C10 C 0.48023(14) 0.78448(7) 0.11055(16) 0.0358(3) Uani 1 d . . .
H10A H 0.4398 0.8092 0.0493 0.054 Uiso 1 calc R . .
H10B H 0.5071 0.7999 0.1918 0.054 Uiso 1 calc R . .
H10C H 0.4341 0.7563 0.1092 0.054 Uiso 1 calc R . .
C11 C 0.90778(13) 0.70461(7) 0.44156(17) 0.0386(4) Uani 1 d . . .
C12 C 0.98338(17) 0.70948(12) 0.3745(2) 0.0670(7) Uani 1 d . . .
H12A H 0.9601 0.7371 0.3158 0.100 Uiso 1 calc R . .
H12B H 0.9829 0.6783 0.3309 0.100 Uiso 1 calc R . .
H12C H 1.0554 0.7161 0.4340 0.100 Uiso 1 calc R . .
C13 C 0.95094(16) 0.66385(8) 0.5409(2) 0.0558(6) Uani 1 d . . .
H13A H 1.0212 0.6736 0.5998 0.084 Uiso 1 calc R . .
H13B H 0.9563 0.6321 0.5025 0.084 Uiso 1 calc R . .
H13C H 0.9027 0.6599 0.5833 0.084 Uiso 1 calc R . .
C14 C 0.90488(19) 0.75483(8) 0.5066(2) 0.0589(6) Uani 1 d . . .
H14A H 0.8833 0.7819 0.4462 0.088 Uiso 1 calc R . .
H14B H 0.9756 0.7620 0.5686 0.088 Uiso 1 calc R . .
H14C H 0.8540 0.7522 0.5460 0.088 Uiso 1 calc R . .
C15 C 0.62247(11) 0.55416(5) 0.32580(13) 0.0242(3) Uani 1 d . . .
C16 C 0.59096(13) 0.53892(6) 0.41932(15) 0.0331(3) Uani 1 d . . .
H16 H 0.5420 0.5584 0.4394 0.040 Uiso 1 calc R . .
C17 C 0.63227(14) 0.49453(7) 0.48346(16) 0.0364(4) Uani 1 d . . .
H17 H 0.6113 0.4841 0.5472 0.044 Uiso 1 calc R . .
C18 C 0.70388(13) 0.46572(6) 0.45389(15) 0.0335(3) Uani 1 d . . .
H18 H 0.7302 0.4353 0.4960 0.040 Uiso 1 calc R . .
C19 C 0.73663(14) 0.48166(6) 0.36240(16) 0.0356(3) Uani 1 d . . .
H19 H 0.7868 0.4625 0.3437 0.043 Uiso 1 calc R . .
C20 C 0.69604(14) 0.52583(6) 0.29770(15) 0.0323(3) Uani 1 d . . .
H20 H 0.7183 0.5365 0.2351 0.039 Uiso 1 calc R . .
C21 C 0.31681(11) 0.52213(5) 0.04327(13) 0.0239(3) Uani 1 d . . .
C22 C 0.25980(11) 0.56162(5) -0.03909(13) 0.0243(3) Uani 1 d . . .
C23 C 0.15752(12) 0.55295(6) -0.13351(14) 0.0274(3) Uani 1 d . . .
H23 H 0.1205 0.5793 -0.1865 0.033 Uiso 1 calc R . .
C24 C 0.11339(12) 0.50587(6) -0.14656(14) 0.0272(3) Uani 1 d . . .
C25 C 0.17487(12) 0.46620(6) -0.06784(14) 0.0279(3) Uani 1 d . . .
H25 H 0.1448 0.4337 -0.0807 0.034 Uiso 1 calc R . .
C26 C 0.27448(12) 0.47203(5) 0.02512(13) 0.0252(3) Uani 1 d . . .
C27 C 0.33880(13) 0.42836(6) 0.10429(15) 0.0315(3) Uani 1 d . . .
C28 C 0.44595(16) 0.42393(8) 0.0887(2) 0.0500(5) Uani 1 d . . .
H28A H 0.4324 0.4196 0.0019 0.075 Uiso 1 calc R . .
H28B H 0.4854 0.3950 0.1350 0.075 Uiso 1 calc R . .
H28C H 0.4877 0.4544 0.1193 0.075 Uiso 1 calc R . .
C29 C 0.27949(18) 0.37802(6) 0.0657(2) 0.0488(5) Uani 1 d . . .
H29A H 0.2664 0.3711 -0.0200 0.073 Uiso 1 calc R . .
H29B H 0.2117 0.3799 0.0755 0.073 Uiso 1 calc R . .
H29C H 0.3228 0.3512 0.1174 0.073 Uiso 1 calc R . .
C30 C 0.35951(18) 0.43797(7) 0.24064(16) 0.0454(4) Uani 1 d . . .
H30A H 0.3967 0.4699 0.2665 0.068 Uiso 1 calc R . .
H30B H 0.4031 0.4109 0.2909 0.068 Uiso 1 calc R . .
H30C H 0.2917 0.4392 0.2506 0.068 Uiso 1 calc R . .
C31 C 0.00110(13) 0.49343(6) -0.24200(16) 0.0343(3) Uani 1 d . . .
C32 C -0.05279(17) 0.53944(8) -0.3189(2) 0.0568(6) Uani 1 d . . .
H32A H -0.1232 0.5301 -0.3784 0.085 Uiso 1 calc R . .
H32B H -0.0096 0.5518 -0.3623 0.085 Uiso 1 calc R . .
H32C H -0.0599 0.5657 -0.2651 0.085 Uiso 1 calc R . .
C33 C -0.06880(16) 0.47399(10) -0.1760(2) 0.0590(6) Uani 1 d . . .
H33A H -0.0373 0.4436 -0.1305 0.088 Uiso 1 calc R . .
H33B H -0.1400 0.4665 -0.2365 0.088 Uiso 1 calc R . .
H33C H -0.0735 0.4995 -0.1192 0.088 Uiso 1 calc R . .
C34 C 0.00994(18) 0.45250(9) -0.3301(2) 0.0560(6) Uani 1 d . . .
H34A H 0.0446 0.4229 -0.2829 0.084 Uiso 1 calc R . .
H34B H 0.0520 0.4652 -0.3745 0.084 Uiso 1 calc R . .
H34C H -0.0612 0.4436 -0.3886 0.084 Uiso 1 calc R . .
C35 C 0.27988(12) 0.64718(6) -0.09564(14) 0.0271(3) Uani 1 d . . .
C36 C 0.25172(14) 0.69303(6) -0.06041(17) 0.0377(4) Uani 1 d . . .
H36 H 0.2491 0.6968 0.0180 0.045 Uiso 1 calc R . .
C37 C 0.22726(16) 0.73350(7) -0.1423(2) 0.0470(5) Uani 1 d . . .
H37 H 0.2078 0.7647 -0.1189 0.056 Uiso 1 calc R . .
C38 C 0.23126(15) 0.72850(7) -0.25633(19) 0.0464(5) Uani 1 d . . .
H38 H 0.2145 0.7561 -0.3108 0.056 Uiso 1 calc R . .
C39 C 0.25987(15) 0.68287(8) -0.29163(17) 0.0433(4) Uani 1 d . . .
H39 H 0.2626 0.6795 -0.3700 0.052 Uiso 1 calc R . .
C40 C 0.28468(14) 0.64199(7) -0.21100(15) 0.0344(3) Uani 1 d . . .
H40 H 0.3046 0.6110 -0.2346 0.041 Uiso 1 calc R . .

loop_
_atom_site_aniso_label
_atom_site_aniso_U_11
_atom_site_aniso_U_22
_atom_site_aniso_U_33
_atom_site_aniso_U_23
_atom_site_aniso_U_13
_atom_site_aniso_U_12
I1 0.04429(7) 0.03396(6) 0.03963(6) -0.00222(4) 0.01903(5) -0.00025(5)
Fe1 0.02246(10) 0.02240(10) 0.02568(10) 0.00171(8) 0.00373(8) -0.00357(7)
O1 0.0237(5) 0.0262(5) 0.0299(5) 0.0048(4) 0.0049(4) -0.0029(4)
N1 0.0244(6) 0.0240(6) 0.0245(6) 0.0025(4) 0.0077(5) -0.0025(4)
O2 0.0240(5) 0.0243(5) 0.0268(5) 0.0000(4) 0.0035(4) -0.0018(4)
N2 0.0240(6) 0.0234(6) 0.0262(6) 0.0007(5) 0.0059(5) -0.0013(5)
C1 0.0243(7) 0.0243(6) 0.0249(6) 0.0003(5) 0.0084(5) -0.0025(5)
C2 0.0237(7) 0.0247(6) 0.0247(6) 0.0002(5) 0.0087(5) -0.0024(5)
C3 0.0248(7) 0.0273(7) 0.0288(7) 0.0024(6) 0.0068(6) -0.0010(5)
C4 0.0239(7) 0.0312(7) 0.0308(7) -0.0003(6) 0.0075(6) -0.0041(6)
C5 0.0283(7) 0.0272(7) 0.0337(8) 0.0001(6) 0.0113(6) -0.0067(6)
C6 0.0279(7) 0.0242(6) 0.0272(7) 0.0011(5) 0.0114(6) -0.0023(5)
C7 0.0321(8) 0.0240(7) 0.0279(7) 0.0025(5) 0.0121(6) -0.0005(6)
C8 0.0463(10) 0.0278(8) 0.0432(9) 0.0060(7) 0.0190(8) -0.0032(7)
C9 0.0461(10) 0.0327(8) 0.0282(7) 0.0030(6) 0.0135(7) 0.0023(7)
C10 0.0381(9) 0.0340(8) 0.0374(8) 0.0054(7) 0.0172(7) 0.0071(7)
C11 0.0258(8) 0.0391(9) 0.0424(9) 0.0021(7) 0.0041(7) -0.0088(7)
C12 0.0312(10) 0.096(2) 0.0714(16) 0.0100(14) 0.0173(10) -0.0107(11)
C13 0.0348(10) 0.0529(12) 0.0557(12) 0.0119(10) -0.0088(9) -0.0098(9)
C14 0.0509(12) 0.0479(12) 0.0568(13) -0.0094(10) -0.0022(10) -0.0142(10)
C15 0.0227(6) 0.0231(6) 0.0229(6) 0.0016(5) 0.0048(5) -0.0031(5)
C16 0.0314(8) 0.0353(8) 0.0352(8) 0.0068(6) 0.0159(7) 0.0041(6)
C17 0.0368(9) 0.0395(9) 0.0351(8) 0.0127(7) 0.0164(7) 0.0004(7)
C18 0.0316(8) 0.0277(7) 0.0349(8) 0.0065(6) 0.0062(6) 0.0005(6)
C19 0.0378(9) 0.0318(8) 0.0361(8) 0.0001(6) 0.0132(7) 0.0071(7)
C20 0.0367(8) 0.0341(8) 0.0281(7) 0.0034(6) 0.0146(6) 0.0028(6)
C21 0.0230(6) 0.0246(6) 0.0235(6) -0.0012(5) 0.0083(5) -0.0008(5)
C22 0.0238(7) 0.0238(6) 0.0240(6) -0.0007(5) 0.0078(5) -0.0016(5)
C23 0.0241(7) 0.0281(7) 0.0263(7) 0.0015(5) 0.0058(6) 0.0000(5)
C24 0.0241(7) 0.0303(7) 0.0255(7) -0.0021(5) 0.0079(6) -0.0022(5)
C25 0.0294(7) 0.0247(7) 0.0287(7) -0.0035(5) 0.0103(6) -0.0051(5)
C26 0.0282(7) 0.0230(6) 0.0253(6) -0.0018(5) 0.0114(6) -0.0018(5)
C27 0.0352(8) 0.0232(7) 0.0314(8) 0.0003(6) 0.0079(6) 0.0004(6)
C28 0.0424(10) 0.0426(10) 0.0645(13) 0.0041(9) 0.0202(10) 0.0149(8)
C29 0.0579(12) 0.0231(8) 0.0498(11) 0.0005(7) 0.0040(9) -0.0025(7)
C30 0.0626(12) 0.0357(9) 0.0309(8) 0.0063(7) 0.0106(8) -0.0047(8)
C31 0.0251(7) 0.0366(8) 0.0340(8) -0.0039(6) 0.0037(6) -0.0061(6)
C32 0.0363(10) 0.0487(11) 0.0584(13) 0.0042(10) -0.0111(9) -0.0045(8)
C33 0.0315(10) 0.0853(17) 0.0557(13) -0.0009(12) 0.0122(9) -0.0181(10)
C34 0.0433(11) 0.0629(14) 0.0443(11) -0.0214(10) -0.0021(9) -0.0038(10)
C35 0.0208(6) 0.0250(7) 0.0305(7) 0.0030(6) 0.0045(6) -0.0019(5)
C36 0.0382(9) 0.0318(8) 0.0434(9) 0.0036(7) 0.0162(8) 0.0060(7)
C37 0.0394(10) 0.0303(8) 0.0663(13) 0.0112(8) 0.0151(9) 0.0086(7)
C38 0.0346(9) 0.0410(10) 0.0516(11) 0.0204(8) 0.0036(8) -0.0032(7)
C39 0.0384(9) 0.0510(11) 0.0342(9) 0.0117(8) 0.0073(7) -0.0085(8)
C40 0.0321(8) 0.0355(8) 0.0322(8) 0.0033(6) 0.0089(7) -0.0026(6)

loop_
_atom_type_symbol
_atom_type_description
_atom_type_scat_dispersion_real
_atom_type_scat_dispersion_imag
_atom_type_scat_source
C C 0.0033 0.0016 'International Tables Vol C Tables 4.2.6.8 and 6.1.1.4'
H H 0.0000 0.0000 'International Tables Vol C Tables 4.2.6.8 and 6.1.1.4'
N N 0.0061 0.0033 'International Tables Vol C Tables 4.2.6.8 and 6.1.1.4'
O O 0.0106 0.0060 'International Tables Vol C Tables 4.2.6.8 and 6.1.1.4'
Fe Fe 0.3463 0.8444 'International Tables Vol C Tables 4.2.6.8 and 6.1.1.4'
I I -0.4742 1.8119 'International Tables Vol C Tables 4.2.6.8 and 6.1.1.4'

loop_
_geom_angle_atom_site_label_1
_geom_angle_atom_site_label_2
_geom_angle_atom_site_label_3
_geom_angle
_geom_angle_site_symmetry_1
_geom_angle_site_symmetry_3
_geom_angle_publ_flag
O1 Fe1 O2 156.39(5) . . ?
O1 Fe1 N2 92.41(5) . . ?
O2 Fe1 N2 82.71(5) . . ?
O1 Fe1 N1 82.51(5) . . ?
O2 Fe1 N1 93.41(5) . . ?
N2 Fe1 N1 158.06(6) . . ?
O1 Fe1 I1 104.18(4) . . ?
O2 Fe1 I1 99.40(3) . . ?
N2 Fe1 I1 98.82(4) . . ?
N1 Fe1 I1 103.12(4) . . ?
C1 O1 Fe1 115.44(9) . . ?
C2 N1 C15 119.50(12) . . ?
C2 N1 Fe1 114.76(10) . . ?
C15 N1 Fe1 125.72(9) . . ?
C21 O2 Fe1 114.17(9) . . ?
C22 N2 C35 119.79(12) . . ?
C22 N2 Fe1 113.91(10) . . ?
C35 N2 Fe1 126.27(10) . . ?
O1 C1 C6 124.37(13) . . ?
O1 C1 C2 115.22(12) . . ?
C6 C1 C2 120.42(13) . . ?
N1 C2 C3 127.06(13) . . ?
N1 C2 C1 111.80(13) . . ?
C3 C2 C1 121.06(13) . . ?
C4 C3 C2 118.94(14) . . ?
C3 C4 C5 118.83(14) . . ?
C3 C4 C11 122.75(14) . . ?
C5 C4 C11 118.42(14) . . ?
C6 C5 C4 124.90(14) . . ?
C5 C6 C1 115.67(13) . . ?
C5 C6 C7 123.59(13) . . ?
C1 C6 C7 120.72(13) . . ?
C8 C7 C6 112.00(13) . . ?
C8 C7 C10 108.05(13) . . ?
C6 C7 C10 108.88(12) . . ?
C8 C7 C9 107.55(13) . . ?
C6 C7 C9 109.83(12) . . ?
C10 C7 C9 110.52(14) . . ?
C12 C11 C13 108.68(18) . . ?
C12 C11 C4 109.66(16) . . ?
C13 C11 C4 111.61(14) . . ?
C12 C11 C14 109.58(18) . . ?
C13 C11 C14 107.90(18) . . ?
C4 C11 C14 109.38(15) . . ?
C16 C15 C20 120.19(14) . . ?
C16 C15 N1 119.84(14) . . ?
C20 C15 N1 119.94(13) . . ?
C15 C16 C17 119.53(15) . . ?
C18 C17 C16 120.35(15) . . ?
C19 C18 C17 119.82(15) . . ?
C18 C19 C20 120.41(16) . . ?
C15 C20 C19 119.68(15) . . ?
O2 C21 C26 124.51(13) . . ?
O2 C21 C22 115.55(12) . . ?
C26 C21 C22 119.93(13) . . ?
N2 C22 C23 126.96(13) . . ?
N2 C22 C21 111.84(12) . . ?
C23 C22 C21 121.14(13) . . ?
C24 C23 C22 119.22(14) . . ?
C23 C24 C25 118.55(13) . . ?
C23 C24 C31 123.01(14) . . ?
C25 C24 C31 118.44(13) . . ?
C26 C25 C24 125.06(14) . . ?
C25 C26 C21 115.85(13) . . ?
C25 C26 C27 123.35(13) . . ?
C21 C26 C27 120.80(13) . . ?
C26 C27 C29 111.72(14) . . ?
C26 C27 C30 109.81(13) . . ?
C29 C27 C30 108.35(15) . . ?
C26 C27 C28 109.10(14) . . ?
C29 C27 C28 108.03(16) . . ?
C30 C27 C28 109.80(16) . . ?
C32 C31 C33 108.78(18) . . ?
C32 C31 C24 111.82(14) . . ?
C33 C31 C24 109.64(15) . . ?
C32 C31 C34 108.07(17) . . ?
C33 C31 C34 109.27(18) . . ?
C24 C31 C34 109.22(14) . . ?
C36 C35 C40 120.11(15) . . ?
C36 C35 N2 120.70(15) . . ?
C40 C35 N2 118.96(14) . . ?
C35 C36 C37 119.29(18) . . ?
C38 C37 C36 120.83(18) . . ?
C37 C38 C39 120.08(17) . . ?
C38 C39 C40 119.93(18) . . ?
C35 C40 C39 119.77(17) . . ?

loop_
_geom_bond_atom_site_label_1
_geom_bond_atom_site_label_2
_geom_bond_distance
_geom_bond_site_symmetry_2
_geom_bond_publ_flag
I1 Fe1 2.5910(3) . ?
Fe1 O1 1.8790(10) . ?
Fe1 O2 1.8868(10) . ?
Fe1 N2 1.8944(12) . ?
Fe1 N1 1.8949(12) . ?
O1 C1 1.3048(17) . ?
N1 C2 1.3544(18) . ?
N1 C15 1.4328(18) . ?
O2 C21 1.3052(17) . ?
N2 C22 1.3536(18) . ?
N2 C35 1.4287(19) . ?
C1 C6 1.427(2) . ?
C1 C2 1.429(2) . ?
C2 C3 1.417(2) . ?
C3 C4 1.368(2) . ?
C4 C5 1.434(2) . ?
C4 C11 1.533(2) . ?
C5 C6 1.375(2) . ?
C6 C7 1.532(2) . ?
C7 C8 1.531(2) . ?
C7 C10 1.540(2) . ?
C7 C9 1.540(2) . ?
C11 C12 1.521(3) . ?
C11 C13 1.529(3) . ?
C11 C14 1.542(3) . ?
C15 C16 1.384(2) . ?
C15 C20 1.386(2) . ?
C16 C17 1.392(2) . ?
C17 C18 1.381(2) . ?
C18 C19 1.378(2) . ?
C19 C20 1.387(2) . ?
C21 C26 1.429(2) . ?
C21 C22 1.431(2) . ?
C22 C23 1.417(2) . ?
C23 C24 1.366(2) . ?
C24 C25 1.434(2) . ?
C24 C31 1.534(2) . ?
C25 C26 1.375(2) . ?
C26 C27 1.527(2) . ?
C27 C29 1.532(2) . ?
C27 C30 1.536(2) . ?
C27 C28 1.537(3) . ?
C31 C32 1.524(3) . ?
C31 C33 1.527(3) . ?
C31 C34 1.535(3) . ?
C35 C36 1.384(2) . ?
C35 C40 1.388(2) . ?
C36 C37 1.392(3) . ?
C37 C38 1.368(3) . ?
C38 C39 1.381(3) . ?
C39 C40 1.391(2) . ?
